data_2008301
loop_
_publ_author_name
'Jan Janczak'
'Mariola Razik'
'Ryszard Kubiak'

_publ_section_title
;
 Diiodo[phthalocyaninato(2--)]germanium(IV) diiodine
;
_journal_issue 3
_journal_name_full 'Acta Crystallographica Section C'
_journal_page_first 359
_journal_page_last 361
_journal_paper_doi 10.1107/S0108270198015716
_journal_volume 55
_journal_year 1999
_chemical_formula_iupac '[GeI2 (C32 H16 N8)], I2'
_chemical_formula_sum 'C32 H16 Ge I4 N8'
_chemical_formula_weight 1092.72
_space_group_IT_number 2
_symmetry_cell_setting triclinic
_symmetry_space_group_name_Hall '-P 1'
_symmetry_space_group_name_H-M 'P -1'
_cell_angle_alpha 80.19(3)
_cell_angle_beta 74.83(3)
_cell_angle_gamma 81.74(3)
_cell_formula_units_Z 1
_cell_length_a 7.716(2)
_cell_length_b 8.597(2)
_cell_length_c 12.540(3)
_cell_measurement_reflns_used 30
_cell_measurement_temperature 293(2)
_cell_measurement_theta_max 24
_cell_measurement_theta_min 16
_cell_volume 786.8(4)
_computing_cell_refinement 'KM-4 Software'
_computing_data_collection 'KM-4 Software (Kuma, 1997)'
_computing_data_reduction 'KM-4 Software'
_computing_molecular_graphics 'SHELXTL (Sheldrick, 1990b)'
_computing_publication_material SHELXL97
_computing_structure_refinement 'SHELXL97 (Sheldrick, 1997)'
_computing_structure_solution 'SHELXS97 (Sheldrick, 1990a)'
_diffrn_ambient_temperature 293(2)
_diffrn_measured_fraction_theta_full 0.864
_diffrn_measured_fraction_theta_max 0.864
_diffrn_measurement_device_type 'Kuma KM-4'
_diffrn_measurement_method \w-2\q
_diffrn_radiation_monochromator graphite
_diffrn_radiation_source 'fine-focus sealed tube'
_diffrn_radiation_type MoK\a
_diffrn_radiation_wavelength 0.71073
_diffrn_reflns_av_R_equivalents 0.020
_diffrn_reflns_av_sigmaI/netI 0.0653
_diffrn_reflns_limit_h_max 10
_diffrn_reflns_limit_h_min -5
_diffrn_reflns_limit_k_max 12
_diffrn_reflns_limit_k_min -12
_diffrn_reflns_limit_l_max 17
_diffrn_reflns_limit_l_min -17
_diffrn_reflns_number 6077
_diffrn_reflns_theta_full 30.06
_diffrn_reflns_theta_max 30.06
_diffrn_reflns_theta_min 2.42
_diffrn_standards_decay_% 0.9
_diffrn_standards_interval_time 50
_diffrn_standards_number 2
_exptl_absorpt_coefficient_mu 4.936
_exptl_absorpt_correction_T_max 0.816
_exptl_absorpt_correction_T_min 0.264
_exptl_absorpt_correction_type 'face-indexed analytical (SHELXTL; Sheldrick, 1990b)'
_exptl_crystal_colour black-violet
_exptl_crystal_density_diffrn 2.306
_exptl_crystal_density_meas 2.28
_exptl_crystal_density_method 'floation in dibromoethylene--tribromoethylene'
_exptl_crystal_description plate
_exptl_crystal_F_000 508
_exptl_crystal_size_max 0.42
_exptl_crystal_size_mid 0.18
_exptl_crystal_size_min 0.12
_refine_diff_density_max 0.81
_refine_diff_density_min -0.97
_refine_ls_extinction_method none
_refine_ls_goodness_of_fit_ref 0.925
_refine_ls_hydrogen_treatment mixed
_refine_ls_matrix_type full
_refine_ls_number_parameters 205
_refine_ls_number_reflns 3985
_refine_ls_number_restraints 0
_refine_ls_restrained_S_all 0.925
_refine_ls_R_factor_all 0.091
_refine_ls_R_factor_gt 0.037
_refine_ls_shift/su_max 0.001
_refine_ls_shift/su_mean 0.000
_refine_ls_structure_factor_coef Fsqd
_refine_ls_weighting_details 'w = 1/[\s^2^(Fo^2^)+(0.0324P)^2^] where P = (Fo^2^+2Fc^2^)/3'
_refine_ls_weighting_scheme calc
_refine_ls_wR_factor_ref 0.077
_reflns_number_gt 2411
_reflns_number_total 3985
_reflns_threshold_expression I>2\s(I)
_cod_data_source_file sk1249.cif
_cod_data_source_block sk1249
_cod_depositor_comments
;
The following automatic conversions were performed:

'_refine_ls_weighting_scheme' value 'calc w =
1/[\s^2^(Fo^2^)+(0.0324P)^2^] where P = (Fo^2^+2Fc^2^)/3' was changed
to 'calc'. New tag '_refine_ls_weighting_details' was created. The
value of the new tag was set to 'w = 1/[\s^2^(Fo^2^)+(0.0324P)^2^]
where P = (Fo^2^+2Fc^2^)/3'.

Automatic conversion script
Id: cif_fix_values 3143 2015-03-26 13:38:13Z robertas 
;
_cod_original_cell_volume 786.8(3)
_cod_original_sg_symbol_H-M P-1
_cod_database_code 2008301

loop_
_symmetry_equiv_pos_as_xyz
'x, y, z'
'-x, -y, -z'

loop_
_atom_site_label
_atom_site_fract_x
_atom_site_fract_y
_atom_site_fract_z
_atom_site_U_iso_or_equiv
_atom_site_adp_type
_atom_site_calc_flag
_atom_site_refinement_flags
_atom_site_occupancy
_atom_site_disorder_assembly
_atom_site_disorder_group
_atom_site_type_symbol
Ge1 0 0 0 0.04106(19) Uani d S 1 . . Ge
I1 -0.32399(5) -0.11292(4) 0.11656(3) 0.04529(11) Uani d . 1 . . I
I2 -0.43803(6) -0.04494(5) 0.39450(4) 0.07267(15) Uani d . 1 . . I
N1 -0.0077(5) 0.1154(4) 0.1223(3) 0.0357(9) Uani d . 1 . . N
N2 0.1379(5) -0.0879(5) 0.2390(3) 0.0378(9) Uani d . 1 . . N
N3 0.1283(5) -0.1852(5) 0.0702(3) 0.0382(9) Uani d . 1 . . N
N4 0.1660(6) -0.3661(5) -0.0648(3) 0.0398(9) Uani d . 1 . . N
C1 -0.0905(7) 0.2673(5) 0.1343(4) 0.0396(11) Uani d . 1 . . C
C2 -0.0819(7) 0.3012(6) 0.2426(3) 0.0370(11) Uani d . 1 . . C
C3 -0.1505(7) 0.4383(6) 0.2956(4) 0.0465(12) Uani d . 1 . . C
H3 -0.2072 0.5283 0.2611 0.056 Uiso calc R 1 . . H
C4 -0.1271(8) 0.4284(7) 0.4016(4) 0.0596(16) Uani d . 1 . . C
H4 -0.1752 0.5122 0.4422 0.072 Uiso calc R 1 . . H
C5 -0.0303(9) 0.2924(7) 0.4511(4) 0.0594(16) Uani d . 1 . . C
H5 -0.0124 0.2922 0.5217 0.071 Uiso calc R 1 . . H
C6 0.0349(7) 0.1654(7) 0.3983(4) 0.0474(13) Uani d . 1 . . C
H6 0.0959 0.0766 0.4312 0.057 Uiso calc R 1 . . H
C7 0.0073(7) 0.1719(6) 0.2911(4) 0.0402(11) Uani d . 1 . . C
C8 0.0565(6) 0.0534(5) 0.2166(3) 0.0352(10) Uani d . 1 . . C
C9 0.1750(7) -0.1971(6) 0.1711(3) 0.0380(11) Uani d . 1 . . C
C10 0.2593(7) -0.3515(6) 0.1950(4) 0.0396(11) Uani d . 1 . . C
C11 0.3362(7) -0.4242(6) 0.2854(4) 0.0480(13) Uani d . 1 . . C
H11 0.3394 -0.3695 0.3426 0.058 Uiso calc R 1 . . H
C12 0.4053(8) -0.5805(6) 0.2824(5) 0.0550(15) Uani d . 1 . . C
H12 0.4537 -0.6331 0.3410 0.066 Uiso calc R 1 . . H
C13 0.4066(7) -0.6631(6) 0.1976(4) 0.0495(13) Uani d . 1 . . C
H13 0.4525 -0.7695 0.2017 0.059 Uiso calc R 1 . . H
C14 0.3420(6) -0.5929(6) 0.1071(4) 0.0430(12) Uani d . 1 . . C
H14 0.3493 -0.6472 0.0477 0.052 Uiso calc R 1 . . H
C15 0.2641(6) -0.4350(5) 0.1085(4) 0.0352(10) Uani d . 1 . . C
C16 0.1837(6) -0.3252(5) 0.0296(4) 0.0378(11) Uani d . 1 . . C

loop_
_atom_site_aniso_label
_atom_site_aniso_U_11
_atom_site_aniso_U_22
_atom_site_aniso_U_33
_atom_site_aniso_U_12
_atom_site_aniso_U_13
_atom_site_aniso_U_23
Ge1 0.0654(5) 0.0329(4) 0.0266(3) 0.0057(3) -0.0168(3) -0.0094(3)
I1 0.0534(2) 0.0464(2) 0.03537(16) -0.01142(16) -0.00342(13) -0.01016(13)
I2 0.0727(3) 0.0602(3) 0.0890(3) -0.0052(2) -0.0317(3) -0.0037(2)
N1 0.049(3) 0.034(2) 0.0233(16) 0.0025(17) -0.0071(16) -0.0103(15)
N2 0.053(3) 0.037(2) 0.0256(17) -0.0056(18) -0.0095(17) -0.0073(15)
N3 0.055(3) 0.036(2) 0.0245(17) 0.0023(18) -0.0135(17) -0.0065(15)
N4 0.055(3) 0.033(2) 0.0321(18) -0.0062(18) -0.0088(18) -0.0077(16)
C1 0.057(3) 0.032(3) 0.031(2) -0.015(2) -0.007(2) -0.0062(19)
C2 0.047(3) 0.036(3) 0.029(2) -0.014(2) -0.001(2) -0.0126(19)
C3 0.054(3) 0.040(3) 0.048(3) -0.004(2) -0.010(2) -0.017(2)
C4 0.082(4) 0.058(4) 0.043(3) -0.009(3) -0.007(3) -0.032(3)
C5 0.084(5) 0.059(4) 0.041(3) -0.022(3) -0.012(3) -0.016(3)
C6 0.057(3) 0.057(3) 0.034(2) -0.020(3) -0.010(2) -0.014(2)
C7 0.051(3) 0.038(3) 0.034(2) -0.011(2) -0.008(2) -0.0082(19)
C8 0.044(3) 0.038(3) 0.0241(19) -0.013(2) -0.0038(19) -0.0059(18)
C9 0.051(3) 0.039(3) 0.0231(19) -0.004(2) -0.0078(19) -0.0046(18)
C10 0.048(3) 0.038(3) 0.030(2) -0.004(2) -0.006(2) -0.0010(19)
C11 0.055(3) 0.052(3) 0.040(2) -0.001(3) -0.020(2) -0.004(2)
C12 0.061(4) 0.040(3) 0.053(3) 0.002(3) -0.013(3) 0.014(2)
C13 0.046(3) 0.043(3) 0.054(3) 0.004(2) -0.009(2) -0.003(2)
C14 0.038(3) 0.033(3) 0.053(3) 0.005(2) -0.010(2) 0.001(2)
C15 0.036(3) 0.029(2) 0.036(2) 0.0033(19) -0.0049(19) -0.0023(18)
C16 0.044(3) 0.033(2) 0.037(2) 0.000(2) -0.006(2) -0.0140(19)

loop_
_atom_type_symbol
_atom_type_description
_atom_type_scat_dispersion_real
_atom_type_scat_dispersion_imag
_atom_type_scat_source
C C 0.0033 0.0016 'International Tables Vol C Tables 4.2.6.8 and 6.1.1.4'
H H 0.0000 0.0000 'International Tables Vol C Tables 4.2.6.8 and 6.1.1.4'
N N 0.0061 0.0033 'International Tables Vol C Tables 4.2.6.8 and 6.1.1.4'
Ge Ge 0.1547 1.8001 'International Tables Vol C Tables 4.2.6.8 and 6.1.1.4'
I I -0.4742 1.8119 'International Tables Vol C Tables 4.2.6.8 and 6.1.1.4'

loop_
_geom_angle_atom_site_label_1
_geom_angle_atom_site_label_2
_geom_angle_atom_site_label_3
_geom_angle_site_symmetry_1
_geom_angle_site_symmetry_3
_geom_angle
_geom_angle_publ_flag
N1 Ge1 N1 . 2 180.0 n
N1 Ge1 N3 . . 90.25(15) y
N1 Ge1 N3 2 . 89.75(15) n
N1 Ge1 N3 . 2 89.75(15) y
N1 Ge1 N3 2 2 90.25(15) n
N3 Ge1 N3 . 2 180.0 n
N1 Ge1 I1 . . 89.52(12) y
N1 Ge1 I1 2 . 90.48(12) y
N3 Ge1 I1 . . 89.45(12) y
N3 Ge1 I1 2 . 90.55(12) y
N1 Ge1 I1 . 2 90.48(12) n
N1 Ge1 I1 2 2 89.52(12) n
N3 Ge1 I1 . 2 90.55(12) n
N3 Ge1 I1 2 2 89.45(12) n
I1 Ge1 I1 . 2 180.0 n
C1 N1 C8 . . 108.8(3) n
C1 N1 Ge1 . . 125.6(3) n
C8 N1 Ge1 . . 125.4(3) n
C8 N2 C9 . . 123.7(4) n
C16 N3 C9 . . 108.4(4) n
C16 N3 Ge1 . . 125.7(3) n
C9 N3 Ge1 . . 125.9(3) n
C1 N4 C16 2 . 121.9(4) n
N4 C1 N1 2 . 128.3(4) n
N4 C1 C2 2 . 124.0(4) n
N1 C1 C2 . . 107.7(4) n
C7 C2 C3 . . 122.5(4) n
C7 C2 C1 . . 107.5(4) n
C3 C2 C1 . . 130.0(5) n
C4 C3 C2 . . 115.2(5) n
C3 C4 C5 . . 121.7(5) n
C6 C5 C4 . . 121.6(5) n
C5 C6 C7 . . 117.2(6) n
C2 C7 C6 . . 121.7(5) n
C2 C7 C8 . . 108.7(4) n
C6 C7 C8 . . 129.6(5) n
N2 C8 N1 . . 127.8(4) n
N2 C8 C7 . . 124.8(4) n
N1 C8 C7 . . 107.3(4) n
N2 C9 N3 . . 126.9(4) n
N2 C9 C10 . . 124.4(4) n
N3 C9 C10 . . 108.5(4) n
C15 C10 C9 . . 108.0(4) n
C15 C10 C11 . . 120.5(4) n
C9 C10 C11 . . 131.5(4) n
C12 C11 C10 . . 115.6(5) n
C13 C12 C11 . . 123.5(5) n
C14 C13 C12 . . 121.7(5) n
C13 C14 C15 . . 116.7(5) n
C10 C15 C14 . . 121.8(4) n
C10 C15 C16 . . 106.0(4) n
C14 C15 C16 . . 132.1(4) n
N4 C16 N3 . . 128.5(4) n
N4 C16 C15 . . 122.3(4) n
N3 C16 C15 . . 109.1(4) n
? ? ? ? ? ? ?

loop_
_geom_bond_atom_site_label_1
_geom_bond_atom_site_label_2
_geom_bond_site_symmetry_2
_geom_bond_distance
_geom_bond_publ_flag
Ge1 N1 . 1.948(3) y
Ge1 N1 2 1.948(3) n
Ge1 N3 . 1.953(4) y
Ge1 N3 2 1.953(4) n
Ge1 I1 . 2.7622(11) y
Ge1 I1 2 2.7622(11) n
I2 I2 2_456 2.7698(13) y
I1 I2 . 3.494(2) y
N1 C1 . 1.383(6) n
N1 C8 . 1.394(5) n
N2 C8 . 1.306(6) n
N2 C9 . 1.324(5) n
N3 C16 . 1.356(5) n
N3 C9 . 1.388(5) n
N4 C1 2 1.300(6) n
N4 C16 . 1.336(5) n
C1 N4 2 1.300(6) n
C1 C2 . 1.457(6) n
C2 C7 . 1.359(7) n
C2 C3 . 1.420(6) n
C3 C4 . 1.375(7) n
C4 C5 . 1.433(8) n
C5 C6 . 1.341(7) n
C6 C7 . 1.406(6) n
C7 C8 . 1.443(6) n
C9 C10 . 1.412(6) n
C10 C15 . 1.390(6) n
C10 C11 . 1.425(7) n
C11 C12 . 1.376(7) n
C12 C13 . 1.373(8) n
C13 C14 . 1.370(7) n
C14 C15 . 1.404(6) n
C15 C16 . 1.445(6) n
